data_4350398
loop_
_publ_author_name
'Obara, Shinya'
'Itabashi, Masumi'
'Okuda, Fumio'
'Tamaki, Satoru'
'Tanabe, Yoshiaki'
'Ishii, Youichi'
'Nozaki, Koichi'
'Haga, Masa-Aki'

_publ_section_title
;
 Highly phosphorescent iridium complexes containing both tridentate
 bis(benzimidazolyl)-benzene or -pyridine and bidentate phenylpyridine:
 synthesis, photophysical properties, and theoretical study of
 Ir-bis(benzimidazolyl)benzene complex.
;
_journal_issue 22
_journal_name_full 'Inorganic chemistry'
_journal_page_first 8907
_journal_page_last 8921
_journal_paper_doi 10.1021/ic060796o
_journal_volume 45
_journal_year 2006
_chemical_formula_moiety 'C40 H38 F3 Ir N6 O4 S '
_chemical_formula_sum 'C40 H38 F3 Ir N6 O4 S'
_chemical_formula_weight 948.05
_space_group_IT_number 2
_space_group_name_Hall '-P 1'
_space_group_name_H-M_alt 'P -1'
_symmetry_cell_setting triclinic
_symmetry_Int_Tables_number 2
_symmetry_space_group_name_Hall '-P 1'
_symmetry_space_group_name_H-M 'P -1'
_cell_angle_alpha 78.19(8)
_cell_angle_beta 79.99(11)
_cell_angle_gamma 82.88(9)
_cell_formula_units_Z 2
_cell_length_a 8.94(2)
_cell_length_b 13.21(2)
_cell_length_c 16.71(3)
_cell_measurement_reflns_used 102
_cell_measurement_temperature 123.1
_cell_measurement_theta_max 31.5
_cell_measurement_theta_min 1.3
_cell_volume 1894(6)
_computing_cell_refinement CrystalClear
_computing_data_collection CrystalClear
_computing_data_reduction CrystalStructure
_computing_publication_material 'CrystalStructure 3.6.0'
_computing_structure_refinement CRYSTALS
_computing_structure_solution 'DIRDIF99 (PATTY)'
_diffrn_detector_area_resol_mean 7.31
_diffrn_measured_fraction_theta_full 0.6379
_diffrn_measured_fraction_theta_max 0.6379
_diffrn_measurement_device_type 'Rigaku Mercury'
_diffrn_measurement_method \w
_diffrn_radiation_type 'Mo K\a'
_diffrn_radiation_wavelength 0.7107
_diffrn_reflns_av_R_equivalents 0.047
_diffrn_reflns_limit_h_max 12
_diffrn_reflns_limit_h_min -12
_diffrn_reflns_limit_k_max 18
_diffrn_reflns_limit_k_min -18
_diffrn_reflns_limit_l_max 24
_diffrn_reflns_limit_l_min -23
_diffrn_reflns_number 17204
_diffrn_reflns_theta_full 31.64
_diffrn_reflns_theta_max 31.64
_exptl_absorpt_coefficient_mu 3.653
_exptl_absorpt_correction_T_max 0.482
_exptl_absorpt_correction_T_min 0.257
_exptl_absorpt_correction_type multi-scan
_exptl_absorpt_process_details 'Jacobson, R. (1998) Private communication'
_exptl_crystal_colour yellow
_exptl_crystal_density_diffrn 1.661
_exptl_crystal_density_method 'not measured'
_exptl_crystal_description block
_exptl_crystal_F_000 944.00
_exptl_crystal_size_max 0.50
_exptl_crystal_size_mid 0.40
_exptl_crystal_size_min 0.20
_refine_diff_density_max 1.14
_refine_diff_density_min -1.47
_refine_ls_extinction_coef 30.8(54)
_refine_ls_extinction_method 'Larson (1970) Crystallographic Computing eq. 22'
_refine_ls_goodness_of_fit_ref 1.000
_refine_ls_hydrogen_treatment refall
_refine_ls_number_parameters 535
_refine_ls_number_reflns 6951
_refine_ls_R_factor_gt 0.0400
_refine_ls_shift/su_max 0.0000
_refine_ls_structure_factor_coef F
_refine_ls_weighting_details 'w = 1/[0.0001Fo^2^ + 2.9800\s(Fo^2^)]'
_refine_ls_weighting_scheme calc
_refine_ls_wR_factor_ref 0.0410
_reflns_number_gt 6951
_reflns_number_total 8112
_reflns_threshold_expression F^2^>2.0\s(F^2^)
_cod_data_source_file ic060796osi20060510_085715.cif
_cod_data_source_block '_[Ir(Mebib)(ppy)(NCMe)]OTf'
_cod_original_cell_volume 1894.9(50)
_cod_original_formula_sum 'C40 H38 F3 Ir N6 O4 S '
_cod_database_code 4350398

loop_
_symmetry_equiv_pos_site_id
_symmetry_equiv_pos_as_xyz
1 +X,+Y,+Z
2 -X,-Y,-Z

loop_
_atom_site_label
_atom_site_type_symbol
_atom_site_fract_x
_atom_site_fract_y
_atom_site_fract_z
_atom_site_U_iso_or_equiv
_atom_site_adp_type
_atom_site_occupancy
_atom_site_symmetry_multiplicity
_atom_site_calc_flag
_atom_site_refinement_flags
Ir(1) Ir 0.00128(2) 0.22743(2) 0.240700(10) 0.01446(6) Uani 1.00 1 d .
S(1) S 0.2989(2) 0.17195(11) 0.73997(10) 0.0290(4) Uani 1.00 1 d .
F(1) F 0.3735(5) 0.0330(3) 0.8662(2) 0.0530(13) Uani 1.00 1 d .
F(2) F 0.5651(4) 0.0838(3) 0.7769(2) 0.0493(13) Uani 1.00 1 d .
F(3) F 0.4495(5) 0.1831(3) 0.8599(3) 0.054(1) Uani 1.00 1 d .
O(1) O 0.3789(6) 0.2525(4) 0.6855(3) 0.048(2) Uani 1.00 1 d .
O(2) O 0.1653(5) 0.2078(3) 0.7914(3) 0.043(1) Uani 1.00 1 d .
O(3) O 0.2814(5) 0.0836(3) 0.7045(3) 0.0359(13) Uani 1.00 1 d .
O(4) O 0.3564(7) 0.5210(5) 0.3375(4) 0.073(2) Uani 1.00 1 d .
N(1) N -0.0820(5) 0.3411(3) 0.1517(3) 0.0164(11) Uani 1.00 1 d .
N(2) N 0.0663(5) 0.1599(3) 0.3527(3) 0.0182(11) Uani 1.00 1 d .
N(3) N 0.0814(5) 0.1103(3) 0.1664(3) 0.0147(11) Uani 1.00 1 d .
N(4) N -0.1954(5) 0.5001(3) 0.1176(3) 0.0205(12) Uani 1.00 1 d .
N(5) N 0.0975(5) 0.1771(3) 0.4785(3) 0.0204(12) Uani 1.00 1 d .
N(6) N -0.2194(5) 0.1764(3) 0.2772(3) 0.0189(12) Uani 1.00 1 d .
C(1) C -0.0543(6) 0.3409(4) 0.3013(3) 0.020(1) Uani 1.00 1 d .
C(2) C 0.2151(6) 0.2651(4) 0.1956(3) 0.0184(13) Uani 1.00 1 d .
C(3) C -0.1009(6) 0.3559(4) 0.0694(3) 0.0170(13) Uani 1.00 1 d .
C(4) C -0.0652(6) 0.2894(4) 0.0118(3) 0.024(2) Uani 1.00 1 d .
C(5) C -0.1022(7) 0.3269(5) -0.0651(4) 0.030(2) Uani 1.00 1 d .
C(6) C -0.1753(7) 0.4281(5) -0.0864(4) 0.031(2) Uani 1.00 1 d .
C(7) C -0.2110(6) 0.4935(4) -0.0307(3) 0.025(2) Uani 1.00 1 d .
C(8) C -0.1738(6) 0.4563(4) 0.0469(4) 0.019(1) Uani 1.00 1 d .
C(9) C -0.2768(7) 0.6022(4) 0.1242(4) 0.032(2) Uani 1.00 1 d .
C(10) C -0.1376(6) 0.4298(4) 0.1773(3) 0.021(1) Uani 1.00 1 d .
C(11) C -0.1240(6) 0.4371(4) 0.2625(3) 0.022(1) Uani 1.00 1 d .
C(12) C -0.1599(8) 0.5197(5) 0.3039(4) 0.037(2) Uani 1.00 1 d .
C(13) C -0.1304(9) 0.5054(5) 0.3852(4) 0.044(2) Uani 1.00 1 d .
C(14) C -0.0620(8) 0.4127(5) 0.4252(4) 0.036(2) Uani 1.00 1 d .
C(15) C -0.0274(6) 0.3294(4) 0.3824(3) 0.023(2) Uani 1.00 1 d .
C(16) C 0.0446(6) 0.2246(4) 0.4085(3) 0.021(1) Uani 1.00 1 d .
C(17) C 0.0956(8) 0.2210(5) 0.5535(4) 0.035(2) Uani 1.00 1 d .
C(18) C 0.1561(6) 0.0780(4) 0.4697(3) 0.0171(13) Uani 1.00 1 d .
C(19) C 0.2274(6) -0.0018(4) 0.5224(3) 0.024(2) Uani 1.00 1 d .
C(20) C 0.2761(7) -0.0926(4) 0.4926(4) 0.026(2) Uani 1.00 1 d .
C(21) C 0.2586(7) -0.1030(4) 0.4120(3) 0.027(2) Uani 1.00 1 d .
C(22) C 0.1870(6) -0.0245(4) 0.3606(3) 0.021(1) Uani 1.00 1 d .
C(23) C 0.1359(6) 0.0676(4) 0.3905(3) 0.0178(13) Uani 1.00 1 d .
C(24) C 0.0017(6) 0.0316(4) 0.1604(4) 0.022(2) Uani 1.00 1 d .
C(25) C 0.0570(7) -0.0343(5) 0.1049(4) 0.028(2) Uani 1.00 1 d .
C(26) C 0.1922(8) -0.0190(5) 0.0558(4) 0.035(2) Uani 1.00 1 d .
C(27) C 0.2764(7) 0.0602(5) 0.0621(4) 0.031(2) Uani 1.00 1 d .
C(28) C 0.2188(6) 0.1243(4) 0.1197(3) 0.020(1) Uani 1.00 1 d .
C(29) C 0.2948(6) 0.2081(4) 0.1362(3) 0.020(1) Uani 1.00 1 d .
C(30) C 0.4424(7) 0.2291(5) 0.0978(4) 0.032(2) Uani 1.00 1 d .
C(31) C 0.5136(7) 0.3047(5) 0.1184(4) 0.034(2) Uani 1.00 1 d .
C(32) C 0.4385(7) 0.3608(5) 0.1790(4) 0.035(2) Uani 1.00 1 d .
C(33) C 0.2906(6) 0.3409(4) 0.2164(4) 0.025(2) Uani 1.00 1 d .
C(34) C -0.3399(6) 0.1517(4) 0.2950(3) 0.018(1) Uani 1.00 1 d .
C(35) C -0.4950(6) 0.1183(4) 0.3196(4) 0.026(2) Uani 1.00 1 d .
C(36) C 0.4255(7) 0.1152(5) 0.8140(4) 0.032(2) Uani 1.00 1 d .
C(37) C 0.4711(13) 0.3633(8) 0.4090(7) 0.101(4) Uani 1.00 1 d .
C(38) C 0.426(1) 0.4758(10) 0.4071(6) 0.105(5) Uani 1.00 1 d .
C(39) C 0.2988(12) 0.6251(8) 0.3398(7) 0.083(4) Uani 1.00 1 d .
C(40) C 0.2279(13) 0.6756(9) 0.2642(6) 0.091(4) Uani 1.00 1 d .
H(1) H -0.0172 0.2212 0.0259 0.029 Uiso 1.00 1 c R
H(2) H -0.0785 0.2840 -0.1057 0.036 Uiso 1.00 1 c R
H(3) H -0.2001 0.4511 -0.1406 0.038 Uiso 1.00 1 c R
H(4) H -0.2593 0.5615 -0.0451 0.030 Uiso 1.00 1 c R
H(5) H -0.2069 0.6540 0.1076 0.038 Uiso 1.00 1 c R
H(6) H -0.3229 0.6022 0.1799 0.038 Uiso 1.00 1 c R
H(7) H -0.3529 0.6164 0.0892 0.038 Uiso 1.00 1 c R
H(8) H -0.2036 0.5846 0.2777 0.044 Uiso 1.00 1 c R
H(9) H -0.1582 0.5612 0.4144 0.052 Uiso 1.00 1 c R
H(10) H -0.0395 0.4060 0.4797 0.044 Uiso 1.00 1 c R
H(11) H 0.1867 0.2534 0.5487 0.042 Uiso 1.00 1 c R
H(12) H 0.0888 0.1668 0.6008 0.042 Uiso 1.00 1 c R
H(13) H 0.0101 0.2709 0.5589 0.044 Uiso 1.00 1 c R
H(14) H 0.2418 0.0057 0.5758 0.029 Uiso 1.00 1 c R
H(15) H 0.3226 -0.1497 0.5272 0.032 Uiso 1.00 1 c R
H(16) H 0.2972 -0.1657 0.3932 0.033 Uiso 1.00 1 c R
H(17) H 0.1728 -0.0322 0.3072 0.025 Uiso 1.00 1 c R
H(18) H -0.0937 0.0216 0.1948 0.027 Uiso 1.00 1 c R
H(19) H 0.0007 -0.0893 0.1016 0.033 Uiso 1.00 1 c R
H(20) H 0.2302 -0.0626 0.0166 0.041 Uiso 1.00 1 c R
H(21) H 0.3718 0.0707 0.0277 0.037 Uiso 1.00 1 c R
H(22) H 0.4941 0.1909 0.0572 0.038 Uiso 1.00 1 c R
H(23) H 0.6135 0.3189 0.0916 0.040 Uiso 1.00 1 c R
H(24) H 0.4880 0.4119 0.1943 0.041 Uiso 1.00 1 c R
H(25) H 0.2397 0.3795 0.2569 0.030 Uiso 1.00 1 c R
H(26) H -0.5052 0.0644 0.2916 0.032 Uiso 1.00 1 c R
H(27) H -0.5671 0.1755 0.3054 0.032 Uiso 1.00 1 c R
H(28) H -0.5125 0.0935 0.3776 0.030 Uiso 1.00 1 c R
H(29) H 0.3895 0.3244 0.4382 0.121 Uiso 1.00 1 c R
H(30) H 0.5582 0.3430 0.4360 0.121 Uiso 1.00 1 c R
H(31) H 0.4948 0.3507 0.3541 0.121 Uiso 1.00 1 c R
H(32) H 0.5140 0.5099 0.4055 0.126 Uiso 1.00 1 c R
H(33) H 0.3560 0.4840 0.4556 0.126 Uiso 1.00 1 c R
H(34) H 0.2236 0.6264 0.3874 0.100 Uiso 1.00 1 c R
H(35) H 0.3801 0.6633 0.3431 0.100 Uiso 1.00 1 c R
H(36) H 0.3035 0.7075 0.2227 0.110 Uiso 1.00 1 c R
H(37) H 0.1487 0.7267 0.2784 0.110 Uiso 1.00 1 c R
H(38) H 0.1872 0.6245 0.2440 0.115 Uiso 1.00 1 c R

loop_
_atom_site_aniso_label
_atom_site_aniso_U_11
_atom_site_aniso_U_22
_atom_site_aniso_U_33
_atom_site_aniso_U_12
_atom_site_aniso_U_13
_atom_site_aniso_U_23
Ir(1) 0.01503(13) 0.01007(10) 0.01763(13) 0.00017(7) -0.00400(9) -0.00059(7)
S(1) 0.0347(9) 0.0173(7) 0.0346(9) 0.0023(6) -0.0077(8) -0.0046(6)
F(1) 0.072(3) 0.046(3) 0.035(2) 0.005(2) -0.010(2) 0.001(2)
F(2) 0.034(2) 0.067(3) 0.049(2) 0.018(2) -0.010(2) -0.027(2)
F(3) 0.060(3) 0.061(3) 0.055(3) 0.008(2) -0.020(2) -0.038(2)
O(1) 0.058(3) 0.025(3) 0.055(3) -0.008(2) -0.001(3) 0.004(2)
O(2) 0.036(3) 0.028(3) 0.065(3) 0.010(2) -0.005(3) -0.019(2)
O(3) 0.049(3) 0.024(2) 0.040(3) 0.006(2) -0.016(2) -0.014(2)
O(4) 0.077(4) 0.068(4) 0.088(5) -0.003(3) -0.019(4) -0.041(4)
N(1) 0.013(2) 0.013(2) 0.022(2) -0.001(2) -0.004(2) -0.001(2)
N(2) 0.018(2) 0.011(2) 0.025(3) -0.004(2) -0.006(2) 0.000(2)
N(3) 0.013(2) 0.014(2) 0.015(2) -0.001(2) -0.001(2) 0.002(2)
N(4) 0.020(2) 0.012(2) 0.027(3) 0.002(2) -0.006(2) -0.001(2)
N(5) 0.026(3) 0.017(2) 0.016(2) 0.001(2) -0.002(2) -0.003(2)
N(6) 0.023(3) 0.012(2) 0.021(3) -0.002(2) -0.005(2) 0.002(2)
C(1) 0.020(3) 0.015(3) 0.022(3) -0.015(2) -0.008(3) 0.012(2)
C(2) 0.014(3) 0.020(3) 0.019(3) -0.006(2) -0.006(2) 0.007(2)
C(3) 0.011(3) 0.017(3) 0.020(3) -0.002(2) -0.001(2) 0.003(2)
C(4) 0.023(3) 0.019(3) 0.027(3) -0.003(2) -0.007(3) 0.003(2)
C(5) 0.036(4) 0.026(3) 0.029(3) 0.003(3) -0.010(3) -0.005(3)
C(6) 0.040(4) 0.025(3) 0.028(3) -0.003(3) -0.015(3) 0.006(3)
C(7) 0.029(3) 0.017(3) 0.026(3) -0.001(2) -0.008(3) 0.005(2)
C(8) 0.013(3) 0.011(2) 0.031(3) -0.007(2) -0.002(3) 0.005(2)
C(9) 0.038(4) 0.017(3) 0.042(4) 0.007(3) -0.016(3) -0.005(3)
C(10) 0.021(3) 0.011(2) 0.031(3) -0.000(2) -0.011(3) 0.002(2)
C(11) 0.026(3) 0.014(3) 0.023(3) 0.002(2) -0.003(3) -0.002(2)
C(12) 0.061(5) 0.015(3) 0.036(4) 0.013(3) -0.018(3) -0.007(3)
C(13) 0.083(5) 0.022(3) 0.032(4) 0.011(3) -0.024(4) -0.017(3)
C(14) 0.061(4) 0.022(3) 0.029(3) 0.007(3) -0.016(3) -0.009(3)
C(15) 0.029(3) 0.017(3) 0.023(3) 0.002(2) -0.007(3) -0.004(2)
C(16) 0.021(3) 0.019(3) 0.023(3) -0.001(2) -0.008(3) -0.003(2)
C(17) 0.051(4) 0.026(3) 0.032(3) 0.005(3) -0.020(3) -0.009(3)
C(18) 0.019(3) 0.016(3) 0.013(3) -0.003(2) 0.003(2) 0.001(2)
C(19) 0.033(3) 0.020(3) 0.018(3) -0.000(2) -0.005(3) -0.000(2)
C(20) 0.031(3) 0.018(3) 0.028(3) 0.007(2) -0.012(3) 0.003(2)
C(21) 0.039(4) 0.018(3) 0.023(3) 0.006(3) -0.005(3) -0.003(2)
C(22) 0.023(3) 0.016(3) 0.022(3) -0.001(2) -0.003(3) 0.000(2)
C(23) 0.013(3) 0.017(3) 0.021(3) -0.003(2) -0.001(2) 0.003(2)
C(24) 0.021(3) 0.021(3) 0.025(3) -0.003(2) -0.004(3) -0.004(2)
C(25) 0.033(4) 0.028(3) 0.024(3) -0.006(3) 0.000(3) -0.011(3)
C(26) 0.042(4) 0.037(4) 0.026(4) 0.001(3) -0.001(3) -0.015(3)
C(27) 0.025(3) 0.040(4) 0.027(3) 0.007(3) -0.004(3) -0.011(3)
C(28) 0.019(3) 0.021(3) 0.016(3) -0.000(2) -0.003(3) 0.003(2)
C(29) 0.013(3) 0.025(3) 0.018(3) 0.000(2) -0.001(3) 0.001(2)
C(30) 0.018(3) 0.038(4) 0.033(4) 0.001(3) 0.002(3) 0.002(3)
C(31) 0.011(3) 0.033(4) 0.048(4) -0.009(3) 0.001(3) 0.010(3)
C(32) 0.030(4) 0.024(3) 0.049(4) -0.012(3) -0.019(3) 0.011(3)
C(33) 0.027(3) 0.017(3) 0.029(3) -0.002(2) -0.013(3) 0.005(2)
C(34) 0.022(3) 0.011(2) 0.017(3) 0.000(2) -0.000(3) 0.001(2)
C(35) 0.020(3) 0.021(3) 0.035(4) -0.003(2) -0.004(3) 0.004(2)
C(36) 0.041(4) 0.029(3) 0.026(3) 0.006(3) -0.001(3) -0.014(3)
C(37) 0.120(9) 0.081(8) 0.102(8) 0.045(7) -0.026(7) -0.045(7)
C(38) 0.109(9) 0.143(12) 0.068(7) 0.039(8) -0.024(7) -0.050(7)
C(39) 0.089(8) 0.061(6) 0.101(8) 0.004(6) 0.001(7) -0.039(6)
C(40) 0.113(9) 0.102(9) 0.071(7) -0.007(7) -0.037(7) -0.027(6)

loop_
_atom_type_symbol
_atom_type_description
_atom_type_scat_dispersion_real
_atom_type_scat_dispersion_imag
_atom_type_scat_source
C C 0.003 0.002
;
International Tables for Crystallography
(1992, Vol. C, Tables 4.2.6.8 and 6.1.1.4)
;
H H 0.000 0.000
;
International Tables for Crystallography
(1992, Vol. C, Table 6.1.1.4)
;
N N 0.006 0.003
;
International Tables for Crystallography
(1992, Vol. C, Tables 4.2.6.8 and 6.1.1.4)
;
O O 0.011 0.006
;
International Tables for Crystallography
(1992, Vol. C, Tables 4.2.6.8 and 6.1.1.4)
;
F F 0.017 0.010
;
International Tables for Crystallography
(1992, Vol. C, Tables 4.2.6.8 and 6.1.1.4)
;
S S 0.125 0.123
;
International Tables for Crystallography
(1992, Vol. C, Tables 4.2.6.8 and 6.1.1.4)
;
Ir Ir -1.444 7.990
;
International Tables for Crystallography
(1992, Vol. C, Tables 4.2.6.8 and 6.1.1.4)
;

loop_
_geom_angle_atom_site_label_1
_geom_angle_atom_site_label_2
_geom_angle_atom_site_label_3
_geom_angle
N(2) Ir(1) N(1) 158.3(2)
N(3) Ir(1) N(1) 98.7(2)
N(6) Ir(1) N(1) 89.1(2)
C(1) Ir(1) N(1) 79.4(2)
C(2) Ir(1) N(1) 90.3(2)
Ir(1) N(1) C(3) 139.2(4)
Ir(1) N(1) C(10) 114.5(4)
N(3) Ir(1) N(2) 102.7(2)
N(6) Ir(1) N(2) 92.4(2)
C(1) Ir(1) N(2) 79.0(2)
C(2) Ir(1) N(2) 90.6(2)
Ir(1) N(2) C(16) 114.1(3)
Ir(1) N(2) C(23) 139.7(4)
N(6) Ir(1) N(3) 94.1(2)
C(1) Ir(1) N(3) 174.3(2)
C(2) Ir(1) N(3) 79.1(2)
Ir(1) N(3) C(24) 125.5(3)
Ir(1) N(3) C(28) 114.0(4)
C(1) Ir(1) N(6) 91.3(2)
C(2) Ir(1) N(6) 173.1(2)
Ir(1) N(6) C(34) 177.7(4)
C(2) Ir(1) C(1) 95.4(2)
Ir(1) C(1) C(11) 119.7(4)
Ir(1) C(1) C(15) 120.9(4)
Ir(1) C(2) C(29) 114.9(4)
Ir(1) C(2) C(33) 127.3(4)
O(2) S(1) O(1) 114.7(3)
O(3) S(1) O(1) 115.7(3)
C(36) S(1) O(1) 104.5(3)
O(3) S(1) O(2) 114.9(3)
C(36) S(1) O(2) 102.6(3)
C(36) S(1) O(3) 101.9(3)
S(1) C(36) F(1) 112.6(5)
S(1) C(36) F(2) 112.2(4)
S(1) C(36) F(3) 112.4(4)
F(1) C(36) F(2) 106.7(5)
F(1) C(36) F(3) 107.1(5)
F(2) C(36) F(3) 105.5(5)
O(4) C(38) C(37) 111(1)
C(39) O(4) C(38) 111.6(9)
O(4) C(39) C(40) 112.2(9)
C(10) N(1) C(3) 106.3(4)
N(1) C(3) C(4) 131.3(5)
N(1) C(3) C(8) 108.5(5)
N(1) C(10) C(11) 117.5(4)
N(1) C(10) N(4) 112.1(5)
N(2) C(16) C(15) 116.8(5)
C(23) N(2) C(16) 106.1(4)
N(2) C(16) N(5) 110.8(4)
N(2) C(23) C(18) 108.5(5)
N(2) C(23) C(22) 130.2(5)
C(28) N(3) C(24) 120.4(5)
N(3) C(24) C(25) 121.3(5)
N(3) C(28) C(29) 114.2(5)
N(3) C(28) C(27) 119.7(5)
N(4) C(8) C(3) 105.5(5)
C(10) N(4) C(8) 107.6(4)
N(4) C(8) C(7) 132.0(5)
C(9) N(4) C(8) 124.4(5)
C(10) N(4) C(9) 127.9(5)
N(4) C(10) C(11) 130.4(5)
N(5) C(16) C(15) 132.5(5)
C(17) N(5) C(16) 127.3(5)
C(18) N(5) C(16) 108.3(5)
C(18) N(5) C(17) 124.4(4)
N(5) C(18) C(23) 106.4(4)
N(5) C(18) C(19) 131.5(5)
N(6) C(34) C(35) 178.8(5)
C(1) C(11) C(10) 108.8(5)
C(15) C(1) C(11) 119.4(5)
C(1) C(11) C(12) 120.4(5)
C(1) C(15) C(16) 109.3(5)
C(1) C(15) C(14) 120.9(5)
C(2) C(29) C(28) 117.1(4)
C(33) C(2) C(29) 117.8(5)
C(2) C(29) C(30) 120.7(6)
C(2) C(33) C(32) 121.5(5)
C(8) C(3) C(4) 120.1(5)
C(3) C(4) C(5) 117.0(5)
C(3) C(8) C(7) 122.5(5)
C(4) C(5) C(6) 121.9(6)
C(5) C(6) C(7) 121.6(6)
C(6) C(7) C(8) 116.9(5)
C(10) C(11) C(12) 130.7(5)
C(11) C(12) C(13) 118.5(5)
C(12) C(13) C(14) 122.7(6)
C(13) C(14) C(15) 117.9(6)
C(14) C(15) C(16) 129.8(5)
C(23) C(18) C(19) 122.1(5)
C(18) C(19) C(20) 116.3(5)
C(18) C(23) C(22) 121.2(5)
C(19) C(20) C(21) 122.0(5)
C(20) C(21) C(22) 121.5(5)
C(21) C(22) C(23) 116.9(5)
C(24) C(25) C(26) 119.0(6)
C(25) C(26) C(27) 120.5(6)
C(26) C(27) C(28) 119.2(5)
C(27) C(28) C(29) 126.1(5)
C(28) C(29) C(30) 122.2(5)
C(29) C(30) C(31) 120.5(6)
C(30) C(31) C(32) 120.0(5)
C(31) C(32) C(33) 119.4(6)
O(4) C(38) H(32) 108.9987
O(4) C(38) H(33) 108.9988
O(4) C(39) H(34) 108.7908
O(4) C(39) H(35) 108.7908
N(3) C(24) H(18) 119.3651
N(4) C(9) H(5) 109.5584
N(4) C(9) H(6) 109.4697
N(4) C(9) H(7) 109.1084
N(5) C(17) H(11) 109.5020
N(5) C(17) H(12) 109.4698
N(5) C(17) H(13) 109.3024
C(2) C(33) H(25) 119.2383
C(3) C(4) H(1) 121.4786
H(1) C(4) C(5) 121.4785
C(4) C(5) H(2) 119.0689
H(2) C(5) C(6) 119.0685
C(5) C(6) H(3) 119.2197
C(6) C(7) H(4) 121.5446
H(3) C(6) C(7) 119.2186
H(4) C(7) C(8) 121.5454
H(6) C(9) H(5) 109.4285
H(7) C(9) H(5) 109.4737
H(7) C(9) H(6) 109.7884
C(11) C(12) H(8) 120.7353
H(8) C(12) C(13) 120.7360
C(12) C(13) H(9) 118.6300
C(13) C(14) H(10) 121.0371
H(9) C(13) C(14) 118.6299
H(10) C(14) C(15) 121.0366
H(12) C(17) H(11) 109.4566
H(13) C(17) H(11) 109.4677
H(13) C(17) H(12) 109.6288
C(18) C(19) H(14) 121.8732
H(14) C(19) C(20) 121.8731
C(19) C(20) H(15) 119.0162
H(15) C(20) C(21) 119.0164
C(20) C(21) H(16) 119.2465
C(21) C(22) H(17) 121.5278
H(16) C(21) C(22) 119.2455
H(17) C(22) C(23) 121.5277
H(18) C(24) C(25) 119.3654
C(24) C(25) H(19) 120.5155
H(19) C(25) C(26) 120.5154
C(25) C(26) H(20) 119.7744
C(26) C(27) H(21) 120.3877
H(20) C(26) C(27) 119.7749
H(21) C(27) C(28) 120.3877
C(29) C(30) H(22) 119.7257
H(22) C(30) C(31) 119.7262
C(30) C(31) H(23) 119.9843
C(31) C(32) H(24) 120.2857
H(23) C(31) C(32) 119.9841
C(32) C(33) H(25) 119.2389
H(24) C(32) C(33) 120.2865
C(34) C(35) H(26) 109.4179
C(34) C(35) H(27) 109.4697
C(34) C(35) H(28) 109.4369
H(27) C(35) H(26) 109.4990
H(28) C(35) H(26) 109.4715
H(28) C(35) H(27) 109.5322
H(29) C(37) C(38) 109.4749
H(30) C(37) C(38) 109.4703
H(31) C(37) C(38) 109.5333
C(37) C(38) H(32) 108.9986
C(37) C(38) H(33) 108.9986
H(30) C(37) H(29) 109.4698
H(31) C(37) H(29) 109.4728
H(31) C(37) H(30) 109.4062
H(33) C(38) H(32) 109.4602
H(34) C(39) C(40) 108.7908
H(35) C(39) C(40) 108.7902
C(39) C(40) H(36) 109.4412
C(39) C(40) H(37) 109.4704
C(39) C(40) H(38) 109.4468
H(35) C(39) H(34) 109.4599
H(37) C(40) H(36) 109.4867
H(38) C(40) H(36) 109.4670
H(38) C(40) H(37) 109.5153

loop_
_geom_bond_atom_site_label_1
_geom_bond_atom_site_label_2
_geom_bond_distance
Ir(1) N(1) 2.053(4)
Ir(1) N(2) 2.050(4)
Ir(1) N(3) 2.157(4)
Ir(1) N(6) 2.113(5)
Ir(1) C(1) 1.945(6)
Ir(1) C(2) 2.013(5)
S(1) O(1) 1.428(5)
S(1) O(2) 1.434(5)
S(1) O(3) 1.448(5)
S(1) C(36) 1.808(7)
F(1) C(36) 1.324(7)
F(2) C(36) 1.350(7)
F(3) C(36) 1.351(9)
O(4) C(38) 1.40(1)
O(4) C(39) 1.41(1)
N(1) C(3) 1.385(7)
N(1) C(10) 1.338(7)
N(2) C(16) 1.364(8)
N(2) C(23) 1.381(6)
N(3) C(24) 1.360(8)
N(3) C(28) 1.348(6)
N(4) C(8) 1.394(8)
N(4) C(9) 1.467(7)
N(4) C(10) 1.344(7)
N(5) C(16) 1.343(7)
N(5) C(17) 1.481(8)
N(5) C(18) 1.377(7)
N(6) C(34) 1.136(7)
C(1) C(11) 1.426(7)
C(1) C(15) 1.392(8)
C(2) C(29) 1.410(8)
C(2) C(33) 1.405(9)
C(3) C(4) 1.403(8)
C(3) C(8) 1.412(7)
C(4) C(5) 1.363(8)
C(5) C(6) 1.418(8)
C(6) C(7) 1.368(9)
C(7) C(8) 1.371(8)
C(10) C(11) 1.472(8)
C(11) C(12) 1.385(9)
C(12) C(13) 1.400(9)
C(13) C(14) 1.393(8)
C(14) C(15) 1.407(9)
C(15) C(16) 1.466(7)
C(18) C(19) 1.394(7)
C(18) C(23) 1.401(8)
C(19) C(20) 1.385(8)
C(20) C(21) 1.417(9)
C(21) C(22) 1.373(7)
C(22) C(23) 1.404(8)
C(24) C(25) 1.388(9)
C(25) C(26) 1.351(8)
C(26) C(27) 1.39(1)
C(27) C(28) 1.400(9)
C(28) C(29) 1.463(9)
C(29) C(30) 1.398(8)
C(30) C(31) 1.38(1)
C(31) C(32) 1.404(9)
C(32) C(33) 1.393(8)
C(34) C(35) 1.472(8)
C(37) C(38) 1.49(2)
C(39) C(40) 1.51(1)
C(4) H(1) 0.9500
C(5) H(2) 0.9500
C(6) H(3) 0.9500
C(7) H(4) 0.9500
C(9) H(5) 0.9500
C(9) H(6) 0.9500
C(9) H(7) 0.9500
C(12) H(8) 0.9500
C(13) H(9) 0.9500
C(14) H(10) 0.9500
C(17) H(11) 0.9501
C(17) H(12) 0.9500
C(17) H(13) 0.9501
C(19) H(14) 0.9500
C(20) H(15) 0.9500
C(21) H(16) 0.9500
C(22) H(17) 0.9500
C(24) H(18) 0.9500
C(25) H(19) 0.9500
C(26) H(20) 0.9500
C(27) H(21) 0.9500
C(30) H(22) 0.9500
C(31) H(23) 0.9500
C(32) H(24) 0.9500
C(33) H(25) 0.9500
C(35) H(26) 0.9500
C(35) H(27) 0.9500
C(35) H(28) 0.9499
C(37) H(29) 0.9500
C(37) H(30) 0.9500
C(37) H(31) 0.9500
C(38) H(32) 0.9500
C(38) H(33) 0.9500
C(39) H(34) 0.9500
C(39) H(35) 0.9500
C(40) H(36) 0.9500
C(40) H(37) 0.9500
C(40) H(38) 0.9500
H(19) C(25) 0.9500

loop_
_geom_contact_atom_site_label_1
_geom_contact_atom_site_label_2
_geom_contact_distance
_geom_contact_site_symmetry_2
Ir(1) C(3) 3.232(5) .
Ir(1) C(10) 2.879(5) .
Ir(1) C(11) 2.926(5) .
Ir(1) C(15) 2.915(6) .
Ir(1) C(16) 2.888(6) .
Ir(1) C(23) 3.230(5) .
Ir(1) C(24) 3.148(6) .
Ir(1) C(28) 2.972(5) .
Ir(1) C(29) 2.903(5) .
Ir(1) C(33) 3.075(6) .
Ir(1) C(34) 3.249(6) .
S(1) F(1) 2.620(4) .
S(1) F(2) 2.634(4) .
S(1) F(3) 2.638(5) .
F(1) F(2) 2.145(5) .
F(1) F(3) 2.151(7) .
F(1) O(2) 2.987(6) .
F(1) O(3) 2.885(6) .
F(1) C(26) 3.276(7) 55601
F(1) C(27) 3.318(7) 55601
F(1) C(27) 3.536(8) 65602
F(2) F(3) 2.150(6) .
F(2) O(1) 2.940(6) .
F(2) O(3) 2.995(6) .
F(2) C(21) 3.249(7) 65602
F(2) C(22) 3.056(6) 65602
F(2) C(27) 3.381(7) 65602
F(2) C(28) 3.490(6) 65602
F(2) C(35) 3.557(8) 55602
F(3) O(1) 3.022(7) .
F(3) O(2) 2.920(7) .
F(3) C(9) 3.095(7) 56602
O(1) O(2) 2.409(6) .
O(1) O(3) 2.435(7) .
O(1) C(12) 3.401(7) 56602
O(1) C(36) 2.569(7) .
O(1) C(39) 3.40(1) 66602
O(2) O(3) 2.429(7) .
O(2) C(5) 3.545(7) 55601
O(2) C(9) 3.441(9) 56602
O(2) C(24) 3.549(7) 55602
O(2) C(25) 3.243(7) 55602
O(2) C(36) 2.542(8) .
O(3) N(6) 3.490(6) 55602
O(3) C(17) 3.355(7) .
O(3) C(19) 3.580(8) .
O(3) C(24) 3.374(7) 55602
O(3) C(34) 3.087(7) 55602
O(3) C(35) 3.137(7) 55602
O(3) C(36) 2.538(9) .
O(4) C(33) 3.58(1) .
O(4) C(37) 2.39(1) .
O(4) C(40) 2.42(1) .
N(1) N(3) 3.195(6) .
N(1) N(4) 2.224(6) .
N(1) N(6) 2.924(6) .
N(1) C(1) 2.555(7) .
N(1) C(2) 2.884(7) .
N(1) C(4) 2.541(8) .
N(1) C(7) 3.578(7) .
N(1) C(8) 2.271(7) .
N(1) C(11) 2.403(8) .
N(1) C(29) 3.596(6) .
N(2) N(3) 3.287(7) .
N(2) N(5) 2.228(7) .
N(2) N(6) 3.006(7) .
N(2) C(1) 2.541(6) .
N(2) C(2) 2.889(6) .
N(2) C(15) 2.410(7) .
N(2) C(18) 2.259(7) .
N(2) C(19) 3.586(7) .
N(2) C(22) 2.527(6) .
N(2) C(33) 3.507(7) .
N(3) N(6) 3.127(6) .
N(3) C(2) 2.658(8) .
N(3) C(4) 3.449(7) .
N(3) C(22) 3.588(7) .
N(3) C(25) 2.395(8) .
N(3) C(26) 2.749(8) .
N(3) C(27) 2.376(7) .
N(3) C(29) 2.361(7) .
N(4) C(3) 2.233(7) .
N(4) C(4) 3.568(8) .
N(4) C(5) 3.599(8) 56502
N(4) C(6) 3.484(8) 56502
N(4) C(7) 2.526(8) .
N(4) C(11) 2.557(7) .
N(4) C(12) 3.248(8) .
N(5) C(14) 3.274(7) .
N(5) C(15) 2.572(7) .
N(5) C(19) 2.526(7) .
N(5) C(20) 3.576(8) 55602
N(5) C(21) 3.530(7) 55602
N(5) C(22) 3.562(7) .
N(5) C(23) 2.223(8) .
N(6) O(3) 3.490(6) 55602
N(6) C(1) 2.903(8) .
N(6) C(10) 3.526(6) .
N(6) C(24) 3.259(7) .
N(6) C(35) 2.608(7) .
C(1) C(2) 2.929(7) .
C(1) C(10) 2.357(8) .
C(1) C(12) 2.439(8) .
C(1) C(13) 2.775(9) .
C(1) C(14) 2.435(9) .
C(1) C(16) 2.331(7) .
C(1) C(33) 3.164(7) .
C(2) C(16) 3.578(7) .
C(2) C(28) 2.451(8) .
C(2) C(30) 2.439(7) .
C(2) C(31) 2.817(8) .
C(2) C(32) 2.441(9) .
C(3) C(5) 2.359(9) .
C(3) C(6) 2.750(8) .
C(3) C(7) 2.441(7) .
C(3) C(7) 3.519(8) 56502
C(3) C(10) 2.179(8) .
C(3) C(11) 3.568(8) .
C(3) C(31) 3.519(8) 45501
C(4) C(6) 2.431(8) .
C(4) C(7) 2.854(7) .
C(4) C(8) 2.439(8) .
C(4) C(10) 3.562(8) .
C(5) O(2) 3.545(7) 55401
C(5) N(4) 3.599(8) 56502
C(5) C(7) 2.432(8) .
C(5) C(8) 2.731(9) .
C(5) C(9) 3.547(9) 56502
C(6) N(4) 3.484(8) 56502
C(6) C(8) 2.335(9) .
C(6) C(10) 3.509(8) 56502
C(6) C(33) 3.518(8) 56502
C(7) C(3) 3.519(8) 56502
C(7) C(8) 3.539(8) 56502
C(7) C(9) 3.146(9) .
C(7) C(10) 3.561(8) .
C(7) C(32) 3.579(8) 56502
C(7) C(33) 3.538(8) 56502
C(8) C(7) 3.539(8) 56502
C(8) C(8) 3.450(7) 56502
C(8) C(9) 2.530(8) .
C(8) C(10) 2.210(8) .
C(8) C(31) 3.536(8) 45501
C(9) F(3) 3.095(7) 56602
C(9) O(2) 3.441(9) 56602
C(9) C(5) 3.547(9) 56502
C(9) C(10) 2.526(7) .
C(9) C(11) 3.203(8) .
C(9) C(12) 3.281(9) .
C(10) C(6) 3.509(8) 56502
C(10) C(12) 2.598(9) .
C(11) C(13) 2.394(9) .
C(11) C(14) 2.815(9) .
C(11) C(15) 2.433(8) .
C(12) O(1) 3.401(7) 56602
C(12) C(14) 2.451(9) .
C(12) C(15) 2.810(8) .
C(13) C(15) 2.399(8) .
C(14) C(16) 2.601(8) .
C(14) C(17) 3.307(8) .
C(15) C(17) 3.233(8) .
C(15) C(23) 3.569(7) .
C(16) C(17) 2.532(9) .
C(16) C(18) 2.204(7) .
C(16) C(19) 3.575(7) .
C(16) C(20) 3.523(8) 55602
C(16) C(22) 3.575(8) .
C(16) C(23) 2.193(8) .
C(17) C(18) 2.528(9) .
C(17) C(19) 3.142(8) .
C(18) C(18) 3.557(8) 55602
C(18) C(20) 2.359(7) .
C(18) C(21) 2.752(8) .
C(18) C(22) 2.444(8) .
C(19) C(21) 2.450(9) .
C(19) C(22) 2.868(9) .
C(19) C(23) 2.445(8) .
C(19) C(23) 3.460(7) 55602
C(19) C(34) 3.513(7) 55602
C(20) N(5) 3.576(8) 55602
C(20) C(16) 3.523(8) 55602
C(20) C(22) 2.435(8) .
C(20) C(23) 2.751(7) .
C(21) F(2) 3.249(7) 65602
C(21) N(5) 3.530(7) 55602
C(21) C(23) 2.367(7) .
C(22) F(2) 3.056(6) 65602
C(22) C(35) 3.499(8) 65501
C(23) C(19) 3.460(7) 55602
C(23) C(35) 3.408(7) 65501
C(24) O(2) 3.549(7) 55602
C(24) O(3) 3.374(7) 55602
C(24) C(26) 2.360(8) .
C(24) C(27) 2.730(8) .
C(24) C(28) 2.350(8) .
C(25) O(2) 3.243(7) 55602
C(25) C(27) 2.382(9) .
C(25) C(28) 2.762(9) .
C(26) F(1) 3.276(7) 55401
C(26) C(28) 2.410(9) .
C(27) F(1) 3.318(7) 55401
C(27) F(1) 3.536(8) 65602
C(27) F(2) 3.381(7) 65602
C(27) C(29) 2.553(9) .
C(27) C(30) 3.04(1) .
C(28) F(2) 3.490(6) 65602
C(28) C(30) 2.505(9) .
C(29) C(31) 2.410(9) .
C(29) C(32) 2.790(9) .
C(29) C(33) 2.409(9) .
C(30) C(32) 2.41(1) .
C(30) C(33) 2.777(9) .
C(31) C(3) 3.519(8) 65501
C(31) C(8) 3.536(8) 65501
C(31) C(33) 2.415(8) .
C(31) C(34) 3.572(8) 65501
C(32) C(7) 3.579(8) 56502
C(33) C(6) 3.518(8) 56502
C(33) C(7) 3.538(8) 56502
C(34) O(3) 3.087(7) 55602
C(34) C(19) 3.513(7) 55602
C(34) C(31) 3.572(8) 45501
C(35) F(2) 3.557(8) 55602
C(35) O(3) 3.137(7) 55602
C(35) C(22) 3.499(8) 45501
C(35) C(23) 3.408(7) 45501
C(38) C(39) 2.33(1) .
C(39) O(1) 3.40(1) 66602
Ir(1) H(18) 3.2178 .
Ir(1) H(25) 3.1843 .
S(1) H(6) 3.5546 56602
S(1) H(8) 3.1902 56602
S(1) H(11) 3.4377 .
S(1) H(12) 3.2497 .
S(1) H(18) 3.2280 55602
S(1) H(19) 3.5286 55602
S(1) H(26) 3.5128 55602
F(1) H(18) 3.0753 55602
F(1) H(19) 3.3102 55602
F(1) H(20) 2.7454 55601
F(1) H(21) 2.8392 55601
F(1) H(21) 3.1382 65602
F(1) H(22) 3.1470 65602
F(1) H(26) 3.1512 55602
F(2) H(16) 2.9356 65602
F(2) H(17) 2.6048 65602
F(2) H(21) 3.5740 65602
F(2) H(26) 2.6119 55602
F(2) H(35) 3.5696 66602
F(2) H(36) 3.1296 66602
F(3) H(5) 2.9227 56602
F(3) H(6) 2.9088 56602
F(3) H(7) 2.9299 56602
F(3) H(21) 2.9028 55601
F(3) H(22) 3.4127 55601
F(3) H(36) 2.7911 66602
O(1) H(6) 3.1839 56602
O(1) H(8) 2.6157 56602
O(1) H(9) 3.3166 56602
O(1) H(11) 3.0868 .
O(1) H(12) 3.5604 .
O(1) H(16) 3.1462 65602
O(1) H(32) 3.3714 66602
O(1) H(35) 2.4759 66602
O(1) H(36) 3.5943 66602
O(2) H(2) 2.7550 55601
O(2) H(5) 2.8242 56602
O(2) H(6) 3.1818 56602
O(2) H(8) 2.7882 56602
O(2) H(12) 3.5296 .
O(2) H(18) 3.1291 55602
O(2) H(19) 2.5218 55602
O(2) H(37) 3.1802 56602
O(3) H(11) 3.2295 .
O(3) H(12) 2.6400 .
O(3) H(14) 2.6590 .
O(3) H(18) 2.4937 55602
O(3) H(26) 2.6186 55602
O(3) H(28) 3.2802 55602
O(4) H(24) 3.0339 .
O(4) H(25) 2.8986 .
O(4) H(29) 2.8032 .
O(4) H(30) 3.1451 .
O(4) H(31) 2.4177 .
O(4) H(32) 1.9330 .
O(4) H(33) 1.9330 .
O(4) H(34) 1.9407 .
O(4) H(35) 1.9407 .
O(4) H(36) 2.8402 .
O(4) H(37) 3.1783 .
O(4) H(38) 2.4571 .
N(1) H(1) 2.8238 .
N(1) H(4) 3.5052 56502
N(1) H(23) 3.1264 45501
N(2) H(17) 2.8040 .
N(2) H(25) 3.4251 .
N(2) H(27) 3.2578 65501
N(3) H(1) 2.7254 .
N(3) H(17) 2.8667 .
N(3) H(18) 2.0050 .
N(3) H(19) 3.2500 .
N(3) H(21) 3.2336 .
N(4) H(4) 2.8105 .
N(4) H(5) 1.9966 .
N(4) H(6) 1.9956 .
N(4) H(7) 1.9914 .
N(4) H(8) 3.0888 .
N(4) H(23) 3.2456 45501
N(4) H(24) 3.1553 45501
N(5) H(10) 3.1209 .
N(5) H(11) 2.0087 .
N(5) H(12) 2.0083 .
N(5) H(13) 2.0064 .
N(5) H(14) 2.8170 .
N(5) H(29) 3.3417 .
N(6) H(14) 3.0638 55602
N(6) H(15) 3.1966 55602
N(6) H(18) 2.7170 .
N(6) H(26) 3.0585 .
N(6) H(27) 3.0641 .
N(6) H(28) 3.0517 .
N(6) H(31) 3.4780 45501
C(1) H(8) 3.3022 .
C(1) H(10) 3.2939 .
C(1) H(25) 2.6877 .
C(2) H(4) 3.0408 56502
C(2) H(22) 3.2936 .
C(2) H(24) 3.2957 .
C(2) H(25) 2.0442 .
C(2) H(27) 2.8891 65501
C(3) H(1) 2.0649 .
C(3) H(2) 3.2232 .
C(3) H(4) 3.3022 .
C(3) H(4) 3.4596 56502
C(3) H(23) 2.6081 45501
C(4) H(2) 2.0043 .
C(4) H(3) 3.2729 .
C(4) H(5) 2.9350 56502
C(4) H(19) 3.4939 55502
C(4) H(23) 2.9650 45501
C(5) H(1) 2.0276 .
C(5) H(3) 2.0565 .
C(5) H(4) 3.2971 .
C(5) H(5) 2.7622 56502
C(5) H(19) 3.3067 55502
C(5) H(23) 3.3127 45501
C(5) H(36) 3.5664 56502
C(5) H(38) 3.1303 56502
C(6) H(1) 3.2950 .
C(6) H(2) 2.0550 .
C(6) H(4) 2.0332 .
C(6) H(5) 3.4360 56502
C(6) H(23) 3.3858 45501
C(6) H(25) 3.4861 56502
C(6) H(36) 3.5777 56502
C(6) H(38) 2.8787 56502
C(7) H(2) 3.2745 .
C(7) H(3) 2.0107 .
C(7) H(5) 3.4488 .
C(7) H(7) 2.8641 .
C(7) H(23) 3.1325 45501
C(8) H(1) 3.3057 .
C(8) H(3) 3.1976 .
C(8) H(4) 2.0362 .
C(8) H(5) 2.9541 .
C(8) H(6) 3.2438 .
C(8) H(7) 2.6304 .
C(8) H(23) 2.6977 45501
C(8) H(24) 3.5798 45501
C(9) H(4) 2.9614 .
C(9) H(8) 2.7130 .
C(9) H(24) 3.3713 45501
C(10) H(3) 3.4800 56502
C(10) H(5) 2.9827 .
C(10) H(6) 2.6485 .
C(10) H(7) 3.2052 .
C(10) H(8) 2.8471 .
C(10) H(23) 3.4533 45501
C(10) H(24) 3.3445 45501
C(11) H(3) 3.5365 56502
C(11) H(5) 3.5446 .
C(11) H(6) 2.9127 .
C(11) H(8) 2.0413 .
C(11) H(9) 3.2461 .
C(11) H(25) 3.2369 .
C(12) H(5) 3.4639 .
C(12) H(6) 2.7083 .
C(12) H(9) 2.0335 .
C(12) H(10) 3.3065 .
C(12) H(32) 3.1119 45501
C(12) H(38) 3.4599 .
C(13) H(8) 2.0543 .
C(13) H(10) 2.0516 .
C(13) H(10) 3.3903 56602
C(13) H(11) 3.5329 56602
C(13) H(32) 3.1330 45501
C(13) H(33) 3.0621 56602
C(14) H(8) 3.3039 .
C(14) H(9) 2.0280 .
C(14) H(10) 3.4192 56602
C(14) H(11) 3.5058 .
C(14) H(13) 2.7206 .
C(14) H(25) 3.5994 .
C(14) H(30) 3.5931 45501
C(14) H(33) 3.3377 56602
C(14) H(34) 3.1787 56602
C(15) H(9) 3.2555 .
C(15) H(10) 2.0639 .
C(15) H(11) 3.5527 .
C(15) H(13) 2.9575 .
C(15) H(25) 2.9370 .
C(16) H(10) 2.8513 .
C(16) H(11) 2.9612 .
C(16) H(12) 3.2289 .
C(16) H(13) 2.6640 .
C(16) H(15) 3.4727 55602
C(16) H(25) 3.2968 .
C(17) H(9) 3.1658 56602
C(17) H(10) 2.7396 .
C(17) H(14) 2.9579 .
C(17) H(16) 3.5987 55602
C(17) H(29) 3.2456 .
C(17) H(34) 3.4057 56602
C(17) H(37) 3.3810 56602
C(18) H(11) 2.9538 .
C(18) H(12) 2.6381 .
C(18) H(13) 3.2368 .
C(18) H(14) 2.0597 .
C(18) H(15) 3.2231 .
C(18) H(17) 3.3062 .
C(18) H(27) 3.5069 65501
C(18) H(28) 3.1028 65501
C(19) H(11) 3.4550 .
C(19) H(12) 2.8567 .
C(19) H(15) 2.0239 .
C(19) H(16) 3.2937 .
C(19) H(28) 3.2199 65501
C(19) H(28) 3.2619 55602
C(20) H(14) 2.0516 .
C(20) H(16) 2.0559 .
C(20) H(17) 3.2995 .
C(20) H(28) 3.3564 65501
C(20) H(28) 3.2784 55602
C(20) H(30) 3.5134 65602
C(21) H(12) 3.3704 55602
C(21) H(13) 3.3771 55602
C(21) H(14) 3.3148 .
C(21) H(15) 2.0536 .
C(21) H(17) 2.0376 .
C(21) H(26) 3.3558 65501
C(21) H(28) 3.3995 65501
C(21) H(35) 3.4974 54501
C(22) H(12) 3.1836 55602
C(22) H(15) 3.2774 .
C(22) H(16) 2.0155 .
C(22) H(26) 3.0706 65501
C(22) H(27) 3.5216 65501
C(22) H(28) 3.3493 65501
C(23) H(14) 3.3075 .
C(23) H(14) 3.5492 55602
C(23) H(16) 3.2319 .
C(23) H(17) 2.0661 .
C(23) H(26) 3.3445 65501
C(23) H(27) 3.1465 65501
C(23) H(28) 3.1702 65501
C(24) H(1) 3.0125 .
C(24) H(17) 3.0340 .
C(24) H(19) 2.0416 .
C(24) H(20) 3.2222 .
C(25) H(1) 3.3917 .
C(25) H(2) 3.2789 55502
C(25) H(18) 2.0304 .
C(25) H(19) 3.5978 55502
C(25) H(20) 2.0008 .
C(25) H(20) 3.5065 55502
C(25) H(21) 3.2377 .
C(26) H(1) 3.4688 .
C(26) H(18) 3.2143 .
C(26) H(19) 2.0079 .
C(26) H(19) 3.3707 55502
C(26) H(21) 2.0450 .
C(27) H(1) 3.2287 .
C(27) H(19) 3.2445 .
C(27) H(20) 2.0390 .
C(27) H(22) 2.7381 .
C(28) H(1) 2.8646 .
C(28) H(17) 3.3723 .
C(28) H(18) 3.2017 .
C(28) H(20) 3.2687 .
C(28) H(21) 2.0517 .
C(28) H(22) 2.6818 .
C(29) H(1) 3.5707 .
C(29) H(4) 3.1175 56502
C(29) H(21) 2.7679 .
C(29) H(22) 2.0430 .
C(29) H(23) 3.2667 .
C(29) H(25) 3.2690 .
C(29) H(26) 3.5072 65501
C(29) H(27) 3.2075 65501
C(30) H(4) 3.0813 56502
C(30) H(7) 3.5252 56502
C(30) H(21) 2.7829 .
C(30) H(23) 2.0261 .
C(30) H(24) 3.2656 .
C(30) H(26) 3.5819 65501
C(30) H(27) 3.3836 65501
C(31) H(4) 2.9803 56502
C(31) H(22) 2.0236 .
C(31) H(24) 2.0540 .
C(31) H(25) 3.2702 .
C(31) H(27) 3.2461 65501
C(32) H(3) 3.1047 56502
C(32) H(4) 2.9191 56502
C(32) H(22) 3.2663 .
C(32) H(23) 2.0510 .
C(32) H(25) 2.0333 .
C(32) H(27) 2.8876 65501
C(32) H(31) 3.0278 .
C(33) H(3) 2.8622 56502
C(33) H(4) 2.9342 56502
C(33) H(23) 3.2730 .
C(33) H(24) 2.0436 .
C(33) H(27) 2.6916 65501
C(33) H(31) 3.2067 .
C(34) H(14) 2.8497 55602
C(34) H(15) 2.9965 55602
C(34) H(18) 3.0919 .
C(34) H(26) 1.9996 .
C(34) H(27) 2.0002 .
C(34) H(28) 1.9998 .
C(34) H(31) 3.1083 45501
C(35) H(14) 3.1852 55602
C(35) H(15) 3.3270 55602
C(35) H(31) 3.2248 45501
C(36) H(21) 3.4557 55601
C(36) H(26) 3.1790 55602
C(36) H(36) 3.4702 66602
C(37) H(11) 3.3901 .
C(37) H(15) 3.2665 65602
C(37) H(24) 3.4934 .
C(37) H(25) 3.5047 .
C(37) H(27) 3.3835 65501
C(37) H(32) 2.0080 .
C(37) H(33) 2.0080 .
C(38) H(9) 3.4749 56602
C(38) H(29) 2.0136 .
C(38) H(30) 2.0135 .
C(38) H(31) 2.0142 .
C(38) H(32) 3.3145 66602
C(38) H(33) 3.4155 66602
C(38) H(34) 2.5258 .
C(38) H(35) 2.5023 .
C(39) H(10) 3.4559 56602
C(39) H(13) 3.2820 56602
C(39) H(16) 3.0712 56501
C(39) H(32) 2.5593 .
C(39) H(33) 2.4724 .
C(39) H(36) 2.0307 .
C(39) H(37) 2.0310 .
C(39) H(38) 2.0308 .
C(40) H(2) 3.0926 56502
C(40) H(3) 2.9709 56502
C(40) H(13) 3.4733 56602
C(40) H(16) 3.4727 56501
C(40) H(34) 2.0231 .
C(40) H(35) 2.0231 .
H(2) O(2) 2.7550 55401
H(2) C(25) 3.2789 55502
H(2) C(40) 3.0926 56502
H(3) C(10) 3.4800 56502
H(3) C(11) 3.5365 56502
H(3) C(32) 3.1047 56502
H(3) C(33) 2.8622 56502
H(3) C(40) 2.9709 56502
H(4) N(1) 3.5052 56502
H(4) C(2) 3.0408 56502
H(4) C(3) 3.4596 56502
H(4) C(29) 3.1175 56502
H(4) C(30) 3.0813 56502
H(4) C(31) 2.9803 56502
H(4) C(32) 2.9191 56502
H(4) C(33) 2.9342 56502
H(5) F(3) 2.9227 56602
H(5) O(2) 2.8242 56602
H(5) C(4) 2.9350 56502
H(5) C(5) 2.7622 56502
H(5) C(6) 3.4360 56502
H(6) S(1) 3.5546 56602
H(6) F(3) 2.9088 56602
H(6) O(1) 3.1839 56602
H(6) O(2) 3.1818 56602
H(7) F(3) 2.9299 56602
H(7) C(30) 3.5252 56502
H(8) S(1) 3.1902 56602
H(8) O(1) 2.6157 56602
H(8) O(2) 2.7882 56602
H(9) O(1) 3.3166 56602
H(9) C(17) 3.1658 56602
H(9) C(38) 3.4749 56602
H(10) C(13) 3.3903 56602
H(10) C(14) 3.4192 56602
H(10) C(39) 3.4559 56602
H(11) C(13) 3.5329 56602
H(12) C(21) 3.3704 55602
H(12) C(22) 3.1836 55602
H(13) C(21) 3.3771 55602
H(13) C(39) 3.2820 56602
H(13) C(40) 3.4733 56602
H(14) N(6) 3.0638 55602
H(14) C(23) 3.5492 55602
H(14) C(34) 2.8497 55602
H(14) C(35) 3.1852 55602
H(15) N(6) 3.1966 55602
H(15) C(16) 3.4727 55602
H(15) C(34) 2.9965 55602
H(15) C(35) 3.3270 55602
H(15) C(37) 3.2665 65602
H(16) F(2) 2.9356 65602
H(16) O(1) 3.1462 65602
H(16) C(17) 3.5987 55602
H(16) C(39) 3.0712 54501
H(16) C(40) 3.4727 54501
H(17) F(2) 2.6048 65602
H(18) S(1) 3.2280 55602
H(18) F(1) 3.0753 55602
H(18) O(2) 3.1291 55602
H(18) O(3) 2.4937 55602
H(19) S(1) 3.5286 55602
H(19) F(1) 3.3102 55602
H(19) O(2) 2.5218 55602
H(19) N(3) 3.2500 .
H(19) C(4) 3.4939 55502
H(19) C(5) 3.3067 55502
H(19) C(24) 2.0416 .
H(19) C(25) 3.5978 55502
H(19) C(26) 2.0079 .
H(19) C(26) 3.3707 55502
H(19) C(27) 3.2445 .
H(20) F(1) 2.7454 55401
H(20) C(25) 3.5065 55502
H(21) F(1) 2.8392 55401
H(21) F(1) 3.1382 65602
H(21) F(2) 3.5740 65602
H(21) F(3) 2.9028 55401
H(21) C(36) 3.4557 55401
H(22) F(1) 3.1470 65602
H(22) F(3) 3.4127 55401
H(23) N(1) 3.1264 65501
H(23) N(4) 3.2456 65501
H(23) C(3) 2.6081 65501
H(23) C(4) 2.9650 65501
H(23) C(5) 3.3127 65501
H(23) C(6) 3.3858 65501
H(23) C(7) 3.1325 65501
H(23) C(8) 2.6977 65501
H(23) C(10) 3.4533 65501
H(24) N(4) 3.1553 65501
H(24) C(8) 3.5798 65501
H(24) C(9) 3.3713 65501
H(24) C(10) 3.3445 65501
H(25) C(6) 3.4861 56502
H(26) S(1) 3.5128 55602
H(26) F(1) 3.1512 55602
H(26) F(2) 2.6119 55602
H(26) O(3) 2.6186 55602
H(26) C(21) 3.3558 45501
H(26) C(22) 3.0706 45501
H(26) C(23) 3.3445 45501
H(26) C(29) 3.5072 45501
H(26) C(30) 3.5819 45501
H(26) C(36) 3.1790 55602
H(27) N(2) 3.2578 45501
H(27) C(2) 2.8891 45501
H(27) C(18) 3.5069 45501
H(27) C(22) 3.5216 45501
H(27) C(23) 3.1465 45501
H(27) C(29) 3.2075 45501
H(27) C(30) 3.3836 45501
H(27) C(31) 3.2461 45501
H(27) C(32) 2.8876 45501
H(27) C(33) 2.6916 45501
H(27) C(37) 3.3835 45501
H(28) O(3) 3.2802 55602
H(28) C(18) 3.1028 45501
H(28) C(19) 3.2199 45501
H(28) C(19) 3.2619 55602
H(28) C(20) 3.3564 45501
H(28) C(20) 3.2784 55602
H(28) C(21) 3.3995 45501
H(28) C(22) 3.3493 45501
H(28) C(23) 3.1702 45501
H(30) C(14) 3.5931 65501
H(30) C(20) 3.5134 65602
H(31) N(6) 3.4780 65501
H(31) C(34) 3.1083 65501
H(31) C(35) 3.2248 65501
H(32) O(1) 3.3714 66602
H(32) C(12) 3.1119 65501
H(32) C(13) 3.1330 65501
H(32) C(38) 3.3145 66602
H(33) C(13) 3.0621 56602
H(33) C(14) 3.3377 56602
H(33) C(38) 3.4155 66602
H(34) C(14) 3.1787 56602
H(34) C(17) 3.4057 56602
H(35) F(2) 3.5696 66602
H(35) O(1) 2.4759 66602
H(35) C(21) 3.4974 56501
H(36) F(2) 3.1296 66602
H(36) F(3) 2.7911 66602
H(36) O(1) 3.5943 66602
H(36) C(5) 3.5664 56502
H(36) C(6) 3.5777 56502
H(36) C(36) 3.4702 66602
H(37) O(2) 3.1802 56602
H(37) C(17) 3.3810 56602
H(38) C(5) 3.1303 56502
H(38) C(6) 2.8787 56502

loop_
_geom_torsion_atom_site_label_1
_geom_torsion_atom_site_label_2
_geom_torsion_atom_site_label_3
_geom_torsion_atom_site_label_4
_geom_torsion
N(2) Ir(1) N(1) C(3) 174.6(3)
N(2) Ir(1) N(1) C(10) -6.0(6)
N(3) Ir(1) N(1) C(3) 3.0(5)
N(3) Ir(1) N(1) C(10) -177.6(3)
N(6) Ir(1) N(1) C(3) -91.1(5)
N(6) Ir(1) N(1) C(10) 88.3(4)
C(1) Ir(1) N(1) C(3) 177.5(5)
C(1) Ir(1) N(1) C(10) -3.1(3)
C(2) Ir(1) N(1) C(3) 82.0(5)
C(2) Ir(1) N(1) C(10) -98.6(4)
N(1) Ir(1) N(2) C(16) 0.9(6)
N(1) Ir(1) N(2) C(23) -174.2(4)
N(3) Ir(1) N(2) C(16) 172.4(3)
N(3) Ir(1) N(2) C(23) -2.7(5)
N(6) Ir(1) N(2) C(16) -92.8(3)
N(6) Ir(1) N(2) C(23) 92.1(5)
C(1) Ir(1) N(2) C(16) -2.0(3)
C(1) Ir(1) N(2) C(23) -177.1(5)
C(2) Ir(1) N(2) C(16) 93.4(3)
C(2) Ir(1) N(2) C(23) -81.6(5)
N(1) Ir(1) N(3) C(24) -94.8(4)
N(1) Ir(1) N(3) C(28) 80.9(3)
N(2) Ir(1) N(3) C(24) 88.3(4)
N(2) Ir(1) N(3) C(28) -95.9(3)
N(6) Ir(1) N(3) C(24) -5.1(4)
N(6) Ir(1) N(3) C(28) 170.7(3)
C(2) Ir(1) N(3) C(24) 176.5(4)
C(2) Ir(1) N(3) C(28) -7.7(3)
N(1) Ir(1) C(1) C(11) 2.2(4)
N(1) Ir(1) C(1) C(15) -178.0(5)
N(2) Ir(1) C(1) C(11) -178.8(4)
N(2) Ir(1) C(1) C(15) 1.0(4)
N(6) Ir(1) C(1) C(11) -86.6(4)
N(6) Ir(1) C(1) C(15) 93.2(4)
C(2) Ir(1) C(1) C(11) 91.6(4)
C(2) Ir(1) C(1) C(15) -88.6(4)
N(1) Ir(1) C(2) C(29) -92.4(4)
N(1) Ir(1) C(2) C(33) 87.3(5)
N(2) Ir(1) C(2) C(29) 109.3(4)
N(2) Ir(1) C(2) C(33) -71.1(5)
N(3) Ir(1) C(2) C(29) 6.4(3)
N(3) Ir(1) C(2) C(33) -173.9(5)
C(1) Ir(1) C(2) C(29) -171.8(4)
C(1) Ir(1) C(2) C(33) 7.9(5)
O(1) S(1) C(36) F(1) -175.2(4)
O(1) S(1) C(36) F(2) -54.8(5)
O(1) S(1) C(36) F(3) 63.8(4)
O(2) S(1) C(36) F(1) 64.8(5)
O(2) S(1) C(36) F(2) -174.8(4)
O(2) S(1) C(36) F(3) -56.2(4)
O(3) S(1) C(36) F(1) -54.4(5)
O(3) S(1) C(36) F(2) 66.0(5)
O(3) S(1) C(36) F(3) -175.4(4)
C(39) O(4) C(38) C(37) 173.8(7)
C(38) O(4) C(39) C(40) 178.3(7)
Ir(1) N(1) C(3) C(4) 0.2(8)
Ir(1) N(1) C(3) C(8) 178.0(4)
C(10) N(1) C(3) C(4) -179.3(5)
C(10) N(1) C(3) C(8) -1.5(5)
Ir(1) N(1) C(10) N(4) -177.8(4)
Ir(1) N(1) C(10) C(11) 3.6(6)
C(3) N(1) C(10) N(4) 1.8(6)
C(3) N(1) C(10) C(11) -176.8(4)
Ir(1) N(2) C(16) N(5) -176.5(4)
Ir(1) N(2) C(16) C(15) 2.8(6)
C(23) N(2) C(16) N(5) 0.2(4)
C(23) N(2) C(16) C(15) 179.5(4)
Ir(1) N(2) C(23) C(18) 175.1(4)
Ir(1) N(2) C(23) C(22) -3.1(9)
C(16) N(2) C(23) C(18) -0.2(4)
C(16) N(2) C(23) C(22) -178.3(5)
Ir(1) N(3) C(24) C(25) 173.8(4)
C(28) N(3) C(24) C(25) -1.7(8)
Ir(1) N(3) C(28) C(27) -173.2(4)
Ir(1) N(3) C(28) C(29) 7.3(6)
C(24) N(3) C(28) C(27) 2.8(7)
C(24) N(3) C(28) C(29) -176.7(4)
C(9) N(4) C(8) C(3) -175.8(4)
C(9) N(4) C(8) C(7) 3.5(9)
C(10) N(4) C(8) C(3) 0.5(5)
C(10) N(4) C(8) C(7) 179.8(5)
C(8) N(4) C(10) N(1) -1.5(6)
C(8) N(4) C(10) C(11) 177.0(5)
C(9) N(4) C(10) N(1) 174.6(4)
C(9) N(4) C(10) C(11) -6.9(9)
C(17) N(5) C(16) N(2) 179.9(3)
C(17) N(5) C(16) C(15) 0.7(9)
C(18) N(5) C(16) N(2) -0.1(4)
C(18) N(5) C(16) C(15) -179.3(6)
C(16) N(5) C(18) C(19) 178.2(6)
C(16) N(5) C(18) C(23) -0.0(5)
C(17) N(5) C(18) C(19) -1.8(9)
C(17) N(5) C(18) C(23) -180.0(4)
Ir(1) C(1) C(11) C(10) -1.0(6)
Ir(1) C(1) C(11) C(12) -178.0(5)
C(15) C(1) C(11) C(10) 179.2(5)
C(15) C(1) C(11) C(12) 2.2(8)
Ir(1) C(1) C(15) C(14) 177.4(5)
Ir(1) C(1) C(15) C(16) 0.2(5)
C(11) C(1) C(15) C(14) -2.8(8)
C(11) C(1) C(15) C(16) -180.0(4)
Ir(1) C(2) C(29) C(28) -4.7(6)
Ir(1) C(2) C(29) C(30) 177.7(4)
C(33) C(2) C(29) C(28) 175.6(5)
C(33) C(2) C(29) C(30) -1.9(8)
Ir(1) C(2) C(33) C(32) -178.6(5)
C(29) C(2) C(33) C(32) 1.1(8)
N(1) C(3) C(4) C(5) 178.4(6)
C(8) C(3) C(4) C(5) 0.7(8)
N(1) C(3) C(8) N(4) 0.6(6)
N(1) C(3) C(8) C(7) -178.8(5)
C(4) C(3) C(8) N(4) 178.7(5)
C(4) C(3) C(8) C(7) -0.7(8)
C(3) C(4) C(5) C(6) -0.7(9)
C(4) C(5) C(6) C(7) 0(1)
C(5) C(6) C(7) C(8) -0.5(8)
C(6) C(7) C(8) N(4) -178.7(5)
C(6) C(7) C(8) C(3) 0.5(8)
N(1) C(10) C(11) C(1) -1.7(7)
N(1) C(10) C(11) C(12) 174.8(6)
N(4) C(10) C(11) C(1) 179.9(4)
N(4) C(10) C(11) C(12) -3(1)
C(1) C(11) C(12) C(13) -1.8(9)
C(10) C(11) C(12) C(13) -178.0(6)
C(11) C(12) C(13) C(14) 2(1)
C(12) C(13) C(14) C(15) -2(1)
C(13) C(14) C(15) C(1) 2.9(9)
C(13) C(14) C(15) C(16) 179.5(6)
C(1) C(15) C(16) N(2) -2.0(7)
C(1) C(15) C(16) N(5) 177.1(6)
C(14) C(15) C(16) N(2) -178.9(5)
C(14) C(15) C(16) N(5) 0.2(8)
N(5) C(18) C(19) C(20) -178.6(6)
C(23) C(18) C(19) C(20) -0.6(8)
N(5) C(18) C(23) N(2) 0.1(4)
N(5) C(18) C(23) C(22) 178.5(5)
C(19) C(18) C(23) N(2) -178.3(5)
C(19) C(18) C(23) C(22) 0.1(7)
C(18) C(19) C(20) C(21) 1.8(8)
C(19) C(20) C(21) C(22) -2.5(9)
C(20) C(21) C(22) C(23) 1.8(8)
C(21) C(22) C(23) N(2) 177.3(5)
C(21) C(22) C(23) C(18) -0.6(8)
N(3) C(24) C(25) C(26) -0.5(9)
C(24) C(25) C(26) C(27) 1.5(9)
C(25) C(26) C(27) C(28) -0.4(9)
C(26) C(27) C(28) N(3) -1.8(8)
C(26) C(27) C(28) C(29) 177.6(5)
N(3) C(28) C(29) C(2) -2.1(7)
N(3) C(28) C(29) C(30) 175.5(5)
C(27) C(28) C(29) C(2) 178.5(5)
C(27) C(28) C(29) C(30) -4.0(8)
C(2) C(29) C(30) C(31) 1.2(8)
C(28) C(29) C(30) C(31) -176.3(5)
C(29) C(30) C(31) C(32) 0.6(9)
C(30) C(31) C(32) C(33) -1.5(9)
C(31) C(32) C(33) C(2) 0.6(8)
